data_7117928
loop_
_publ_author_name
'Holger Braunschweig'
'Rian D. Dewhurst'
'Krzysztof Radacki'
'Benedikt Wennemann'
'Qing Ye'

_publ_section_title
;
 1,2-Halosilane vs. 1,2-alkylborane elimination from (boryl)(silyl)
 complexes of iron: switching between borylenes and silylenes just by
 changing the alkyl group
;
_journal_name_full Chem.Commun.
_journal_page_first 15465
_journal_paper_doi 10.1039/C5cc06425B
_journal_volume 51
_journal_year 2015
_chemical_formula_moiety 'C19 H38 Fe2 O5 P2 Si2'
_chemical_formula_sum 'C19 H38 Fe2 O5 P2 Si2'
_chemical_formula_weight 576.31
_space_group_crystal_system monoclinic
_space_group_IT_number 4
_space_group_name_Hall 'P 2yb'
_space_group_name_H-M_alt 'P 1 21 1'
_symmetry_space_group_name_Hall 'P 2yb'
_symmetry_space_group_name_H-M 'P 1 21 1'
_atom_sites_solution_hydrogens geom
_atom_sites_solution_secondary other
_audit_creation_method SHELXL-2014/7
_audit_update_record
;
2015-04-27 deposited with the CCDC.
2015-09-01 downloaded from the CCDC.
;
_cell_angle_alpha 90
_cell_angle_beta 96.852(2)
_cell_angle_gamma 90
_cell_formula_units_Z 2
_cell_length_a 9.1382(6)
_cell_length_b 12.4474(8)
_cell_length_c 11.8729(8)
_cell_measurement_reflns_used 9903
_cell_measurement_temperature 100(2)
_cell_measurement_theta_max 26.73
_cell_measurement_theta_min 2.24
_cell_volume 1340.86(15)
_computing_cell_refinement 'Saint+ ver. V8.34A (Bruker AXS)'
_computing_data_collection 'Smart NT ver. 5.63 (Bruker AXS)'
_computing_data_reduction 'Saint+ ver. V8.34A (Bruker AXS)'
_computing_molecular_graphics 'ShelXLe (Huebschle et all, 2011)'
_computing_publication_material 'SHELXL-2014/7 (Sheldrick, 2014)'
_computing_structure_refinement 'SHELXL-2014/7 (Sheldrick, 2014)'
_computing_structure_solution 'SHELXT (Sheldrick, 2012)'
_diffrn_ambient_temperature 100(2)
_diffrn_detector 'CCD area detector (Apex1)'
_diffrn_detector_area_resol_mean 8.333
_diffrn_measured_fraction_theta_full 1.000
_diffrn_measured_fraction_theta_max 0.990
_diffrn_measurement_device_type 'Bruker SMART-APEX'
_diffrn_measurement_method '\f and \w scans'
_diffrn_radiation_type MoK\a
_diffrn_radiation_wavelength 0.71073
_diffrn_reflns_av_R_equivalents 0.0394
_diffrn_reflns_av_unetI/netI 0.0351
_diffrn_reflns_laue_measured_fraction_full 1.000
_diffrn_reflns_laue_measured_fraction_max 0.990
_diffrn_reflns_limit_h_max 11
_diffrn_reflns_limit_h_min -11
_diffrn_reflns_limit_k_max 15
_diffrn_reflns_limit_k_min -15
_diffrn_reflns_limit_l_max 15
_diffrn_reflns_limit_l_min -14
_diffrn_reflns_number 25930
_diffrn_reflns_point_group_measured_fraction_full 1.000
_diffrn_reflns_point_group_measured_fraction_max 0.987
_diffrn_reflns_theta_full 26.000
_diffrn_reflns_theta_max 26.874
_diffrn_reflns_theta_min 1.728
_diffrn_source 'sealed tube'
_exptl_absorpt_coefficient_mu 1.316
_exptl_absorpt_correction_T_max 0.7454
_exptl_absorpt_correction_T_min 0.6238
_exptl_absorpt_correction_type multi-scan
_exptl_absorpt_process_details 'SadAbs 2014/4 (Bruker AXS)'
_exptl_crystal_colour yellow
_exptl_crystal_density_diffrn 1.427
_exptl_crystal_description plate
_exptl_crystal_F_000 604
_exptl_crystal_recrystallization_method 'Re-crystallisation from solvent: '
_exptl_crystal_size_max 0.200
_exptl_crystal_size_mid 0.150
_exptl_crystal_size_min 0.040
_refine_diff_density_max 0.351
_refine_diff_density_min -0.168
_refine_diff_density_rms 0.047
_refine_ls_abs_structure_details
;
 Flack x determined using 2506 quotients [(I+)-(I-)]/[(I+)+(I-)]
 (Parsons, Flack and Wagner, Acta Cryst. B69 (2013) 249-259).
;
_refine_ls_abs_structure_Flack 0.014(4)
_refine_ls_extinction_coef .
_refine_ls_extinction_method none
_refine_ls_goodness_of_fit_ref 0.992
_refine_ls_hydrogen_treatment constr
_refine_ls_matrix_type full
_refine_ls_number_parameters 281
_refine_ls_number_reflns 5701
_refine_ls_number_restraints 1
_refine_ls_restrained_S_all 0.992
_refine_ls_R_factor_all 0.0202
_refine_ls_R_factor_gt 0.0191
_refine_ls_shift/su_max 0.001
_refine_ls_shift/su_mean 0.000
_refine_ls_structure_factor_coef Fsqd
_refine_ls_weighting_details 'w=1/[\s^2^(Fo^2^)+(0.0190P)^2^] where P=(Fo^2^+2Fc^2^)/3'
_refine_ls_weighting_scheme calc
_refine_ls_wR_factor_gt 0.0426
_refine_ls_wR_factor_ref 0.0429
_reflns_Friedel_coverage 0.904
_reflns_friedel_fraction_full 1.000
_reflns_friedel_fraction_max 0.983
_reflns_number_gt 5521
_reflns_number_total 5701
_reflns_threshold_expression 'I > 2\s(I)'
_cod_data_source_file c5cc06425b2.cif
_cod_data_source_block 7c
_cod_database_code 7117928
_shelx_shelxl_version_number 2014/7
_shelx_space_group_comment
;
The symmetry employed for this shelxl refinement is uniquely defined
by the following loop, which should always be used as a source of
symmetry information in preference to the above space-group names.
They are only intended as comments.
;
_shelx_estimated_absorpt_t_min 0.779
_shelx_estimated_absorpt_t_max 0.949

loop_
_space_group_symop_operation_xyz
'x, y, z'
'-x, y+1/2, -z'

loop_
_atom_site_label
_atom_site_type_symbol
_atom_site_fract_x
_atom_site_fract_y
_atom_site_fract_z
_atom_site_U_iso_or_equiv
_atom_site_adp_type
_atom_site_occupancy
_atom_site_site_symmetry_order
_atom_site_calc_flag
_atom_site_refinement_flags_posn
_atom_site_refinement_flags_adp
_atom_site_refinement_flags_occupancy
_atom_site_disorder_assembly
_atom_site_disorder_group
Fe1 Fe 0.83667(3) 0.56578(2) 0.73751(3) 0.00931(8) Uani 1 1 d . . . . .
P1 P 0.86342(6) 0.72555(5) 0.65818(6) 0.01365(14) Uani 1 1 d . . . . .
Si1 Si 0.61353(6) 0.52723(5) 0.62905(6) 0.01104(14) Uani 1 1 d . . . . .
O1 O 0.67817(18) 0.69898(13) 0.89042(16) 0.0195(4) Uani 1 1 d . . . . .
C1 C 0.7016(2) 0.62048(18) 0.8399(2) 0.0130(5) Uani 1 1 d . . . . .
Fe2 Fe 0.61176(3) 0.47445(2) 0.81626(3) 0.01034(8) Uani 1 1 d . . . . .
P2 P 0.62334(6) 0.45595(5) 1.00463(6) 0.01316(13) Uani 1 1 d . . . . .
Si2 Si 0.83863(6) 0.39030(5) 0.80835(6) 0.01184(14) Uani 1 1 d . . . . .
O2 O 1.07074(17) 0.61293(14) 0.92252(15) 0.0181(4) Uani 1 1 d . . . . .
C2 C 0.9816(2) 0.59200(17) 0.8491(2) 0.0119(5) Uani 1 1 d . . . . .
O3 O 0.97936(18) 0.46635(15) 0.55546(16) 0.0232(4) Uani 1 1 d . . . . .
C3 C 0.9226(2) 0.50299(18) 0.6292(2) 0.0153(5) Uani 1 1 d . . . . .
O4 O 0.32705(16) 0.58283(15) 0.80109(16) 0.0243(4) Uani 1 1 d . . . . .
C4 C 0.4389(2) 0.54094(18) 0.8060(2) 0.0154(5) Uani 1 1 d . . . . .
O5 O 0.4895(2) 0.26509(15) 0.74478(19) 0.0298(5) Uani 1 1 d . . . . .
C5 C 0.5419(3) 0.3461(2) 0.7734(2) 0.0176(5) Uani 1 1 d . . . . .
C6 C 0.7545(3) 0.83963(19) 0.6952(3) 0.0238(6) Uani 1 1 d . . . . .
H6A H 0.7849 0.9041 0.6567 0.036 Uiso 1 1 calc R U . . .
H6B H 0.7699 0.8508 0.7775 0.036 Uiso 1 1 calc R U . . .
H6C H 0.6499 0.8255 0.6713 0.036 Uiso 1 1 calc R U . . .
C7 C 0.8440(3) 0.7314(2) 0.5036(2) 0.0233(6) Uani 1 1 d . . . . .
H7A H 0.8699 0.8035 0.4794 0.035 Uiso 1 1 calc R U . . .
H7B H 0.7418 0.7153 0.4735 0.035 Uiso 1 1 calc R U . . .
H7C H 0.9098 0.6785 0.4749 0.035 Uiso 1 1 calc R U . . .
C8 C 1.0494(3) 0.7802(2) 0.6917(3) 0.0255(7) Uani 1 1 d . . . . .
H8A H 1.0587 0.8462 0.6481 0.038 Uiso 1 1 calc R U . . .
H8B H 1.1217 0.7274 0.6719 0.038 Uiso 1 1 calc R U . . .
H8C H 1.0676 0.7963 0.7729 0.038 Uiso 1 1 calc R U . . .
C9 C 0.4604(3) 0.5060(2) 1.0628(2) 0.0232(6) Uani 1 1 d . . . . .
H9A H 0.4708 0.4932 1.1448 0.035 Uiso 1 1 calc R U . . .
H9B H 0.3727 0.4685 1.0268 0.035 Uiso 1 1 calc R U . . .
H9C H 0.4500 0.5833 1.0480 0.035 Uiso 1 1 calc R U . . .
C10 C 0.7668(3) 0.5258(2) 1.0982(2) 0.0232(6) Uani 1 1 d . . . . .
H10A H 0.7534 0.5114 1.1775 0.035 Uiso 1 1 calc R U . . .
H10B H 0.7597 0.6032 1.0838 0.035 Uiso 1 1 calc R U . . .
H10C H 0.8640 0.5000 1.0833 0.035 Uiso 1 1 calc R U . . .
C11 C 0.6329(3) 0.31896(19) 1.0586(2) 0.0194(6) Uani 1 1 d . . . . .
H11A H 0.6319 0.3200 1.1410 0.029 Uiso 1 1 calc R U . . .
H11B H 0.7240 0.2850 1.0405 0.029 Uiso 1 1 calc R U . . .
H11C H 0.5478 0.2781 1.0232 0.029 Uiso 1 1 calc R U . . .
C12 C 0.9887(3) 0.3575(2) 0.9287(2) 0.0195(6) Uani 1 1 d . . . . .
H12A H 0.9984 0.4175 0.9838 0.023 Uiso 1 1 calc R U . . .
H12B H 0.9608 0.2922 0.9687 0.023 Uiso 1 1 calc R U . . .
C13 C 1.1373(3) 0.3388(2) 0.8829(3) 0.0259(7) Uani 1 1 d . . . . .
H13A H 1.2121 0.3194 0.9457 0.039 Uiso 1 1 calc R U . . .
H13B H 1.1673 0.4047 0.8467 0.039 Uiso 1 1 calc R U . . .
H13C H 1.1271 0.2804 0.8271 0.039 Uiso 1 1 calc R U . . .
C14 C 0.8471(3) 0.26805(19) 0.7132(2) 0.0190(6) Uani 1 1 d . . . . .
H14A H 0.7628 0.2708 0.6526 0.023 Uiso 1 1 calc R U . . .
H14B H 0.9386 0.2718 0.6764 0.023 Uiso 1 1 calc R U . . .
C15 C 0.8435(3) 0.1597(2) 0.7756(3) 0.0262(7) Uani 1 1 d . . . . .
H15A H 0.8438 0.1009 0.7208 0.039 Uiso 1 1 calc R U . . .
H15B H 0.7541 0.1556 0.8135 0.039 Uiso 1 1 calc R U . . .
H15C H 0.9305 0.1538 0.8322 0.039 Uiso 1 1 calc R U . . .
C16 C 0.6001(3) 0.42810(19) 0.5074(2) 0.0168(5) Uani 1 1 d . . . . .
H16A H 0.6736 0.3705 0.5265 0.020 Uiso 1 1 calc R U . . .
H16B H 0.5013 0.3945 0.5002 0.020 Uiso 1 1 calc R U . . .
C17 C 0.6248(3) 0.4757(2) 0.3922(2) 0.0213(6) Uani 1 1 d . . . . .
H17A H 0.6113 0.4195 0.3341 0.032 Uiso 1 1 calc R U . . .
H17B H 0.7252 0.5044 0.3963 0.032 Uiso 1 1 calc R U . . .
H17C H 0.5537 0.5336 0.3726 0.032 Uiso 1 1 calc R U . . .
C18 C 0.4777(2) 0.63723(19) 0.5760(2) 0.0159(5) Uani 1 1 d . . . . .
H18A H 0.4655 0.6869 0.6393 0.019 Uiso 1 1 calc R U . . .
H18B H 0.5187 0.6788 0.5160 0.019 Uiso 1 1 calc R U . . .
C19 C 0.3258(3) 0.5927(2) 0.5283(2) 0.0225(6) Uani 1 1 d . . . . .
H19A H 0.2566 0.6524 0.5117 0.034 Uiso 1 1 calc R U . . .
H19B H 0.2894 0.5449 0.5844 0.034 Uiso 1 1 calc R U . . .
H19C H 0.3346 0.5525 0.4585 0.034 Uiso 1 1 calc R U . . .

loop_
_atom_site_aniso_label
_atom_site_aniso_U_11
_atom_site_aniso_U_22
_atom_site_aniso_U_33
_atom_site_aniso_U_23
_atom_site_aniso_U_13
_atom_site_aniso_U_12
Fe1 0.01028(14) 0.00821(15) 0.00962(19) -0.00038(14) 0.00191(13) -0.00034(11)
P1 0.0154(3) 0.0105(3) 0.0149(4) 0.0017(3) 0.0013(3) -0.0023(2)
Si1 0.0131(3) 0.0107(3) 0.0092(4) 0.0000(3) 0.0008(3) -0.0005(2)
O1 0.0255(9) 0.0137(8) 0.0209(11) -0.0046(8) 0.0093(8) 0.0000(7)
C1 0.0123(10) 0.0145(11) 0.0119(14) 0.0014(11) -0.0001(10) -0.0001(8)
Fe2 0.01108(14) 0.01101(15) 0.00908(19) 0.00019(14) 0.00185(13) -0.00122(12)
P2 0.0163(3) 0.0137(3) 0.0098(3) 0.0007(3) 0.0033(2) -0.0021(2)
Si2 0.0139(3) 0.0098(3) 0.0118(4) 0.0014(3) 0.0013(3) 0.0003(2)
O2 0.0161(8) 0.0196(9) 0.0179(11) -0.0059(8) -0.0011(8) -0.0016(7)
C2 0.0152(10) 0.0076(11) 0.0141(14) 0.0004(10) 0.0073(10) 0.0004(8)
O3 0.0273(8) 0.0219(9) 0.0229(11) -0.0038(9) 0.0136(8) 0.0028(8)
C3 0.0147(10) 0.0128(12) 0.0182(15) 0.0021(10) 0.0012(11) -0.0008(8)
O4 0.0156(8) 0.0340(11) 0.0247(11) 0.0041(9) 0.0077(8) 0.0058(8)
C4 0.0179(11) 0.0170(12) 0.0122(14) 0.0024(11) 0.0047(10) -0.0025(9)
O5 0.0306(10) 0.0197(10) 0.0385(14) -0.0075(10) 0.0018(9) -0.0118(8)
C5 0.0178(11) 0.0205(13) 0.0149(15) 0.0022(11) 0.0030(11) -0.0015(10)
C6 0.0313(14) 0.0108(12) 0.0285(18) 0.0019(12) 0.0011(13) 0.0040(10)
C7 0.0326(13) 0.0206(13) 0.0177(16) 0.0050(12) 0.0066(12) -0.0080(11)
C8 0.0203(12) 0.0204(13) 0.0347(19) 0.0087(13) -0.0016(12) -0.0100(10)
C9 0.0268(12) 0.0305(15) 0.0135(15) 0.0014(12) 0.0067(11) 0.0041(10)
C10 0.0304(13) 0.0269(13) 0.0120(15) -0.0024(12) 0.0011(12) -0.0103(11)
C11 0.0252(12) 0.0177(12) 0.0157(15) 0.0054(12) 0.0035(11) -0.0026(10)
C12 0.0220(12) 0.0158(12) 0.0192(16) 0.0047(11) -0.0033(11) -0.0003(9)
C13 0.0179(12) 0.0201(13) 0.038(2) 0.0055(13) -0.0041(12) 0.0029(10)
C14 0.0256(12) 0.0138(12) 0.0176(16) 0.0001(11) 0.0018(11) 0.0028(10)
C15 0.0373(15) 0.0113(12) 0.0274(18) 0.0003(12) -0.0066(13) -0.0002(10)
C16 0.0224(11) 0.0160(12) 0.0112(14) -0.0008(11) -0.0006(10) -0.0008(9)
C17 0.0303(12) 0.0233(13) 0.0101(14) -0.0022(12) 0.0015(11) 0.0000(11)
C18 0.0169(11) 0.0161(12) 0.0147(15) 0.0036(11) 0.0020(10) 0.0014(9)
C19 0.0191(11) 0.0260(14) 0.0204(16) 0.0027(12) -0.0059(11) 0.0028(10)

loop_
_atom_type_symbol
_atom_type_description
_atom_type_scat_dispersion_real
_atom_type_scat_dispersion_imag
_atom_type_scat_source
C C 0.0033 0.0016 'International Tables Vol C Tables 4.2.6.8 and 6.1.1.4'
H H 0.0000 0.0000 'International Tables Vol C Tables 4.2.6.8 and 6.1.1.4'
O O 0.0106 0.0060 'International Tables Vol C Tables 4.2.6.8 and 6.1.1.4'
Si Si 0.0817 0.0704 'International Tables Vol C Tables 4.2.6.8 and 6.1.1.4'
P P 0.1023 0.0942 'International Tables Vol C Tables 4.2.6.8 and 6.1.1.4'
Fe Fe 0.3463 0.8444 'International Tables Vol C Tables 4.2.6.8 and 6.1.1.4'

loop_
_geom_angle_atom_site_label_1
_geom_angle_atom_site_label_2
_geom_angle_atom_site_label_3
_geom_angle
_geom_angle_site_symmetry_1
_geom_angle_site_symmetry_3
C3 Fe1 C2 105.42(11) . .
C3 Fe1 C1 167.12(10) . .
C2 Fe1 C1 86.69(10) . .
C3 Fe1 P1 90.38(8) . .
C2 Fe1 P1 92.37(7) . .
C1 Fe1 P1 93.51(7) . .
C3 Fe1 Si1 86.68(8) . .
C2 Fe1 Si1 165.91(8) . .
C1 Fe1 Si1 80.76(7) . .
P1 Fe1 Si1 94.77(3) . .
C3 Fe1 Si2 82.16(8) . .
C2 Fe1 Si2 86.04(7) . .
C1 Fe1 Si2 94.59(7) . .
P1 Fe1 Si2 171.64(3) . .
Si1 Fe1 Si2 88.57(2) . .
C3 Fe1 Fe2 120.25(7) . .
C2 Fe1 Fe2 111.00(7) . .
C1 Fe1 Fe2 49.33(7) . .
P1 Fe1 Fe2 132.04(2) . .
Si1 Fe1 Fe2 55.58(2) . .
Si2 Fe1 Fe2 55.857(17) . .
C6 P1 C7 102.81(13) . .
C6 P1 C8 100.28(13) . .
C7 P1 C8 100.38(14) . .
C6 P1 Fe1 120.29(10) . .
C7 P1 Fe1 117.30(9) . .
C8 P1 Fe1 112.72(9) . .
C16 Si1 C18 103.67(11) . .
C16 Si1 Fe2 122.65(8) . .
C18 Si1 Fe2 116.21(9) . .
C16 Si1 Fe1 121.95(8) . .
C18 Si1 Fe1 121.88(8) . .
Fe2 Si1 Fe1 68.54(2) . .
O1 C1 Fe1 140.48(18) . .
O1 C1 Fe2 136.67(18) . .
Fe1 C1 Fe2 82.85(9) . .
C5 Fe2 C4 96.52(11) . .
C5 Fe2 C1 170.77(12) . .
C4 Fe2 C1 86.16(10) . .
C5 Fe2 P2 99.58(9) . .
C4 Fe2 P2 93.00(9) . .
C1 Fe2 P2 89.07(8) . .
C5 Fe2 Si1 91.36(9) . .
C4 Fe2 Si1 84.83(8) . .
C1 Fe2 Si1 80.06(8) . .
P2 Fe2 Si1 169.02(3) . .
C5 Fe2 Si2 82.83(8) . .
C4 Fe2 Si2 173.68(9) . .
C1 Fe2 Si2 93.53(6) . .
P2 Fe2 Si2 93.31(3) . .
Si1 Fe2 Si2 88.90(3) . .
C5 Fe2 Fe1 124.08(9) . .
C4 Fe2 Fe1 120.22(8) . .
C1 Fe2 Fe1 47.82(7) . .
P2 Fe2 Fe1 117.14(2) . .
Si1 Fe2 Fe1 55.883(18) . .
Si2 Fe2 Fe1 56.049(18) . .
C11 P2 C9 101.18(13) . .
C11 P2 C10 103.31(12) . .
C9 P2 C10 99.55(13) . .
C11 P2 Fe2 116.27(9) . .
C9 P2 Fe2 113.54(9) . .
C10 P2 Fe2 120.12(9) . .
C14 Si2 C12 101.37(11) . .
C14 Si2 Fe2 118.82(8) . .
C12 Si2 Fe2 129.05(9) . .
C14 Si2 Fe1 122.18(9) . .
C12 Si2 Fe1 116.38(8) . .
Fe2 Si2 Fe1 68.094(19) . .
O2 C2 Fe1 176.7(2) . .
O3 C3 Fe1 176.8(2) . .
O4 C4 Fe2 178.8(2) . .
O5 C5 Fe2 176.5(2) . .
P1 C6 H6A 109.5 . .
P1 C6 H6B 109.5 . .
H6A C6 H6B 109.5 . .
P1 C6 H6C 109.5 . .
H6A C6 H6C 109.5 . .
H6B C6 H6C 109.5 . .
P1 C7 H7A 109.5 . .
P1 C7 H7B 109.5 . .
H7A C7 H7B 109.5 . .
P1 C7 H7C 109.5 . .
H7A C7 H7C 109.5 . .
H7B C7 H7C 109.5 . .
P1 C8 H8A 109.5 . .
P1 C8 H8B 109.5 . .
H8A C8 H8B 109.5 . .
P1 C8 H8C 109.5 . .
H8A C8 H8C 109.5 . .
H8B C8 H8C 109.5 . .
P2 C9 H9A 109.5 . .
P2 C9 H9B 109.5 . .
H9A C9 H9B 109.5 . .
P2 C9 H9C 109.5 . .
H9A C9 H9C 109.5 . .
H9B C9 H9C 109.5 . .
P2 C10 H10A 109.5 . .
P2 C10 H10B 109.5 . .
H10A C10 H10B 109.5 . .
P2 C10 H10C 109.5 . .
H10A C10 H10C 109.5 . .
H10B C10 H10C 109.5 . .
P2 C11 H11A 109.5 . .
P2 C11 H11B 109.5 . .
H11A C11 H11B 109.5 . .
P2 C11 H11C 109.5 . .
H11A C11 H11C 109.5 . .
H11B C11 H11C 109.5 . .
C13 C12 Si2 110.8(2) . .
C13 C12 H12A 109.5 . .
Si2 C12 H12A 109.5 . .
C13 C12 H12B 109.5 . .
Si2 C12 H12B 109.5 . .
H12A C12 H12B 108.1 . .
C12 C13 H13A 109.5 . .
C12 C13 H13B 109.5 . .
H13A C13 H13B 109.5 . .
C12 C13 H13C 109.5 . .
H13A C13 H13C 109.5 . .
H13B C13 H13C 109.5 . .
C15 C14 Si2 114.2(2) . .
C15 C14 H14A 108.7 . .
Si2 C14 H14A 108.7 . .
C15 C14 H14B 108.7 . .
Si2 C14 H14B 108.7 . .
H14A C14 H14B 107.6 . .
C14 C15 H15A 109.5 . .
C14 C15 H15B 109.5 . .
H15A C15 H15B 109.5 . .
C14 C15 H15C 109.5 . .
H15A C15 H15C 109.5 . .
H15B C15 H15C 109.5 . .
C17 C16 Si1 115.24(17) . .
C17 C16 H16A 108.5 . .
Si1 C16 H16A 108.5 . .
C17 C16 H16B 108.5 . .
Si1 C16 H16B 108.5 . .
H16A C16 H16B 107.5 . .
C16 C17 H17A 109.5 . .
C16 C17 H17B 109.5 . .
H17A C17 H17B 109.5 . .
C16 C17 H17C 109.5 . .
H17A C17 H17C 109.5 . .
H17B C17 H17C 109.5 . .
C19 C18 Si1 112.74(16) . .
C19 C18 H18A 109.0 . .
Si1 C18 H18A 109.0 . .
C19 C18 H18B 109.0 . .
Si1 C18 H18B 109.0 . .
H18A C18 H18B 107.8 . .
C18 C19 H19A 109.5 . .
C18 C19 H19B 109.5 . .
H19A C19 H19B 109.5 . .
C18 C19 H19C 109.5 . .
H19A C19 H19C 109.5 . .
H19B C19 H19C 109.5 . .

loop_
_geom_bond_atom_site_label_1
_geom_bond_atom_site_label_2
_geom_bond_distance
_geom_bond_site_symmetry_2
Fe1 C3 1.766(3) .
Fe1 C2 1.788(2) .
Fe1 C1 1.955(2) .
Fe1 P1 2.2264(7) .
Fe1 Si1 2.3281(7) .
Fe1 Si2 2.3399(7) .
Fe1 Fe2 2.6171(4) .
P1 C6 1.818(3) .
P1 C7 1.824(3) .
P1 C8 1.830(2) .
Si1 C16 1.893(3) .
Si1 C18 1.904(2) .
Si1 Fe2 2.3197(8) .
O1 C1 1.180(3) .
C1 Fe2 2.001(2) .
Fe2 C5 1.773(3) .
Fe2 C4 1.774(2) .
Fe2 P2 2.2382(8) .
Fe2 Si2 2.3346(7) .
P2 C11 1.820(2) .
P2 C9 1.824(3) .
P2 C10 1.833(3) .
Si2 C14 1.902(3) .
Si2 C12 1.903(3) .
O2 C2 1.150(3) .
O3 C3 1.163(3) .
O4 C4 1.143(3) .
O5 C5 1.150(3) .
C6 H6A 0.9800 .
C6 H6B 0.9800 .
C6 H6C 0.9800 .
C7 H7A 0.9800 .
C7 H7B 0.9800 .
C7 H7C 0.9800 .
C8 H8A 0.9800 .
C8 H8B 0.9800 .
C8 H8C 0.9800 .
C9 H9A 0.9800 .
C9 H9B 0.9800 .
C9 H9C 0.9800 .
C10 H10A 0.9800 .
C10 H10B 0.9800 .
C10 H10C 0.9800 .
C11 H11A 0.9800 .
C11 H11B 0.9800 .
C11 H11C 0.9800 .
C12 C13 1.540(4) .
C12 H12A 0.9900 .
C12 H12B 0.9900 .
C13 H13A 0.9800 .
C13 H13B 0.9800 .
C13 H13C 0.9800 .
C14 C15 1.540(4) .
C14 H14A 0.9900 .
C14 H14B 0.9900 .
C15 H15A 0.9800 .
C15 H15B 0.9800 .
C15 H15C 0.9800 .
C16 C17 1.531(4) .
C16 H16A 0.9900 .
C16 H16B 0.9900 .
C17 H17A 0.9800 .
C17 H17B 0.9800 .
C17 H17C 0.9800 .
C18 C19 1.539(3) .
C18 H18A 0.9900 .
C18 H18B 0.9900 .
C19 H19A 0.9800 .
C19 H19B 0.9800 .
C19 H19C 0.9800 .
